data_1570587
loop_
_publ_author_name
'Das, Kousik'
'Pedada, Abhilash'
'Singha, Tushar'
'Hari, Durga Prasad'

_publ_section_title
;
 Strain-enabled radical spirocyclization cascades: rapid access to
 spirocyclobutyl lactones and - lactams.
;
_journal_issue 9
_journal_name_full 'Chemical science'
_journal_page_first 3182
_journal_page_last 3191
_journal_paper_doi 10.1039/d3sc05700c
_journal_volume 15
_journal_year 2024
_chemical_absolute_configuration rm
_chemical_formula_moiety 'C26 H24 Cl N O3 S'
_chemical_formula_sum 'C26 H24 Cl N O3 S'
_chemical_formula_weight 465.97
_space_group_crystal_system orthorhombic
_space_group_IT_number 19
_space_group_name_Hall 'P 2ac 2ab'
_space_group_name_H-M_alt 'P 21 21 21'
_atom_sites_solution_hydrogens geom
_audit_creation_method SHELXL-2019/1
_audit_update_record
;
2023-09-01 deposited with the CCDC.	2023-12-21 downloaded from the CCDC.
;
_cell_angle_alpha 90
_cell_angle_beta 90
_cell_angle_gamma 90
_cell_formula_units_Z 4
_cell_length_a 6.1782(2)
_cell_length_b 11.4363(4)
_cell_length_c 31.3637(9)
_cell_measurement_reflns_used 9963
_cell_measurement_temperature 120(2)
_cell_measurement_theta_max 24.14
_cell_measurement_theta_min 2.64
_cell_volume 2216.03(12)
_computing_cell_refinement 'Bruker SAINT'
_computing_data_collection 'Bruker APEX4'
_computing_data_reduction 'Bruker SAINT'
_computing_molecular_graphics 'Bruker SHELXTL'
_computing_publication_material 'Bruker SHELXTL'
_computing_structure_refinement 'SHELXL-2019/1 (Sheldrick, 2019)'
_computing_structure_solution 'SHELXS-97 (Sheldrick 2008)'
_diffrn_ambient_temperature 120(2)
_diffrn_measured_fraction_theta_full 0.998
_diffrn_measured_fraction_theta_max 0.998
_diffrn_measurement_device_type 'Bruker D8 Quest'
_diffrn_measurement_method '\f and \w scans'
_diffrn_radiation_type MoK\a
_diffrn_radiation_wavelength 0.71073
_diffrn_reflns_av_R_equivalents 0.1088
_diffrn_reflns_av_unetI/netI 0.0304
_diffrn_reflns_Laue_measured_fraction_full 0.998
_diffrn_reflns_Laue_measured_fraction_max 0.998
_diffrn_reflns_limit_h_max 7
_diffrn_reflns_limit_h_min -7
_diffrn_reflns_limit_k_max 13
_diffrn_reflns_limit_k_min -13
_diffrn_reflns_limit_l_max 37
_diffrn_reflns_limit_l_min -37
_diffrn_reflns_number 97219
_diffrn_reflns_point_group_measured_fraction_full 0.999
_diffrn_reflns_point_group_measured_fraction_max 0.999
_diffrn_reflns_theta_full 25.242
_diffrn_reflns_theta_max 25.354
_diffrn_reflns_theta_min 3.150
_exptl_absorpt_coefficient_mu 0.296
_exptl_crystal_colour colourless
_exptl_crystal_density_diffrn 1.397
_exptl_crystal_description plate
_exptl_crystal_F_000 976
_refine_diff_density_max 0.311
_refine_diff_density_min -0.259
_refine_diff_density_rms 0.058
_refine_ls_abs_structure_details
;
 Flack x determined using 1479 quotients [(I+)-(I-)]/[(I+)+(I-)]
 (Parsons, Flack and Wagner, Acta Cryst. B69 (2013) 249-259).
;
_refine_ls_abs_structure_Flack -0.05(3)
_refine_ls_extinction_method none
_refine_ls_goodness_of_fit_ref 1.102
_refine_ls_hydrogen_treatment constr
_refine_ls_matrix_type full
_refine_ls_number_parameters 289
_refine_ls_number_reflns 4064
_refine_ls_number_restraints 0
_refine_ls_restrained_S_all 1.102
_refine_ls_R_factor_all 0.0550
_refine_ls_R_factor_gt 0.0525
_refine_ls_shift/su_max 0.001
_refine_ls_shift/su_mean 0.000
_refine_ls_structure_factor_coef Fsqd
_refine_ls_weighting_details 'w=1/[\s^2^(Fo^2^)+(0.0453P)^2^+2.8980P] where P=(Fo^2^+2Fc^2^)/3'
_refine_ls_weighting_scheme calc
_refine_ls_wR_factor_gt 0.1143
_refine_ls_wR_factor_ref 0.1157
_reflns_Friedel_coverage 0.715
_reflns_Friedel_fraction_full 1.000
_reflns_Friedel_fraction_max 1.000
_reflns_number_gt 3916
_reflns_number_total 4064
_reflns_threshold_expression 'I > 2\s(I)'
_cod_data_source_file d3sc05700c2.cif
_cod_data_source_block TS_KD_01B_Reduced1_a
_cod_depositor_comments 'Adding full bibliography for 1570586--1570587.cif.'
_cod_database_code 1570587
_shelx_shelxl_version_number 2019/1
_shelx_space_group_comment
;
The symmetry employed for this shelxl refinement is uniquely defined
by the following loop, which should always be used as a source of
symmetry information in preference to the above space-group names.
They are only intended as comments.
;

loop_
_space_group_symop_operation_xyz
'x, y, z'
'-x+1/2, -y, z+1/2'
'-x, y+1/2, -z+1/2'
'x+1/2, -y+1/2, -z'

loop_
_atom_site_label
_atom_site_type_symbol
_atom_site_fract_x
_atom_site_fract_y
_atom_site_fract_z
_atom_site_U_iso_or_equiv
_atom_site_adp_type
_atom_site_occupancy
_atom_site_site_symmetry_order
_atom_site_calc_flag
_atom_site_refinement_flags_posn
_atom_site_refinement_flags_adp
_atom_site_refinement_flags_occupancy
_atom_site_disorder_assembly
_atom_site_disorder_group
Cl1 Cl -0.2389(2) 0.14636(11) 0.55725(4) 0.0345(3) Uani 1 1 d . . . . .
S1 S 0.59241(19) 0.78455(10) 0.77319(3) 0.0216(3) Uani 1 1 d . . . . .
O1 O 0.7487(7) 0.8653(3) 0.75605(11) 0.0364(9) Uani 1 1 d . . . . .
O2 O 0.4167(6) 0.8301(3) 0.79856(11) 0.0313(8) Uani 1 1 d . . . . .
O3 O 0.6661(5) 0.8327(3) 0.61931(10) 0.0246(8) Uani 1 1 d . . . . .
N1 N 0.3343(5) 0.7674(3) 0.59404(11) 0.0160(8) Uani 1 1 d . . . . .
C1 C 0.7309(8) 0.6774(4) 0.80329(14) 0.0188(9) Uani 1 1 d . . . . .
C2 C 0.9317(8) 0.6373(5) 0.78971(16) 0.0298(11) Uani 1 1 d . . . . .
H2 H 0.994150 0.665729 0.764055 0.036 Uiso 1 1 calc R U . . .
C3 C 1.0382(8) 0.5556(5) 0.81409(17) 0.0310(12) Uani 1 1 d . . . . .
H3 H 1.174280 0.526313 0.804852 0.037 Uiso 1 1 calc R U . . .
C4 C 0.9503(8) 0.5156(4) 0.85176(17) 0.0271(11) Uani 1 1 d . . . . .
H4 H 1.027451 0.460718 0.868663 0.032 Uiso 1 1 calc R U . . .
C5 C 0.7497(9) 0.5555(4) 0.86496(15) 0.0258(10) Uani 1 1 d . . . . .
H5 H 0.689189 0.527772 0.890907 0.031 Uiso 1 1 calc R U . . .
C6 C 0.6371(7) 0.6357(4) 0.84041(14) 0.0206(10) Uani 1 1 d . . . . .
H6 H 0.497580 0.661712 0.848902 0.025 Uiso 1 1 calc R U . . .
C7 C 0.4724(7) 0.7059(4) 0.73037(14) 0.0219(10) Uani 1 1 d . . . . .
H7 H 0.380969 0.640031 0.741123 0.026 Uiso 1 1 calc R U . . .
C8 C 0.3442(7) 0.7843(4) 0.69891(13) 0.0201(9) Uani 1 1 d . . . . .
H8A H 0.394198 0.866549 0.698078 0.024 Uiso 1 1 calc R U . . .
H8B H 0.185190 0.779825 0.702363 0.024 Uiso 1 1 calc R U . . .
C9 C 0.4346(7) 0.7071(4) 0.66198(13) 0.0189(9) Uani 1 1 d . . . . .
C10 C 0.6169(7) 0.6662(4) 0.69274(13) 0.0208(10) Uani 1 1 d . . . . .
H10A H 0.644468 0.580932 0.691995 0.025 Uiso 1 1 calc R U . . .
H10B H 0.753269 0.710982 0.689961 0.025 Uiso 1 1 calc R U . . .
C11 C 0.2706(8) 0.6184(4) 0.64481(14) 0.0181(9) Uani 1 1 d . . . . .
H11 H 0.163764 0.597093 0.667473 0.022 Uiso 1 1 calc R U . . .
C12 C 0.1602(7) 0.6902(4) 0.60967(14) 0.0170(9) Uani 1 1 d . . . . .
H12A H 0.105786 0.638918 0.586598 0.020 Uiso 1 1 calc R U . . .
H12B H 0.038122 0.736301 0.621293 0.020 Uiso 1 1 calc R U . . .
C13 C 0.4986(6) 0.7769(4) 0.62311(14) 0.0171(9) Uani 1 1 d . . . . .
C14 C 0.3786(7) 0.5089(4) 0.62711(15) 0.0221(10) Uani 1 1 d . . . . .
H14A H 0.463767 0.471673 0.650142 0.027 Uiso 1 1 calc R U . . .
H14B H 0.480860 0.532254 0.604355 0.027 Uiso 1 1 calc R U . . .
C15 C 0.2212(8) 0.4189(4) 0.60900(15) 0.0210(10) Uani 1 1 d . . . . .
C16 C 0.2713(8) 0.3571(4) 0.57251(15) 0.0257(10) Uani 1 1 d . . . . .
H16 H 0.403203 0.373126 0.558094 0.031 Uiso 1 1 calc R U . . .
C17 C 0.1344(8) 0.2725(4) 0.55646(16) 0.0278(11) Uani 1 1 d . . . . .
H17 H 0.172501 0.229232 0.531717 0.033 Uiso 1 1 calc R U . . .
C18 C -0.0578(8) 0.2523(4) 0.57700(15) 0.0237(10) Uani 1 1 d . . . . .
C19 C -0.1158(8) 0.3115(4) 0.61352(16) 0.0265(11) Uani 1 1 d . . . . .
H19 H -0.249740 0.296173 0.627284 0.032 Uiso 1 1 calc R U . . .
C20 C 0.0267(8) 0.3942(4) 0.62963(16) 0.0270(11) Uani 1 1 d . . . . .
H20 H -0.008843 0.434598 0.655146 0.032 Uiso 1 1 calc R U . . .
C21 C 0.3111(6) 0.8329(4) 0.55570(13) 0.0144(9) Uani 1 1 d . . . . .
C22 C 0.1099(7) 0.8355(4) 0.53552(14) 0.0195(9) Uani 1 1 d . . . . .
H22 H -0.009044 0.793945 0.547265 0.023 Uiso 1 1 calc R U . . .
C23 C 0.0845(8) 0.8995(4) 0.49805(16) 0.0266(11) Uani 1 1 d . . . . .
H23 H -0.052605 0.901395 0.484354 0.032 Uiso 1 1 calc R U . . .
C24 C 0.2560(9) 0.9601(4) 0.48062(14) 0.0245(10) Uani 1 1 d . . . . .
H24 H 0.237929 1.003165 0.454968 0.029 Uiso 1 1 calc R U . . .
C25 C 0.4546(8) 0.9573(4) 0.50092(15) 0.0231(10) Uani 1 1 d . . . . .
H25 H 0.572858 0.999655 0.489231 0.028 Uiso 1 1 calc R U . . .
C26 C 0.4835(7) 0.8935(4) 0.53822(14) 0.0199(10) Uani 1 1 d . . . . .
H26 H 0.621287 0.891484 0.551661 0.024 Uiso 1 1 calc R U . . .

loop_
_atom_site_aniso_label
_atom_site_aniso_U_11
_atom_site_aniso_U_22
_atom_site_aniso_U_33
_atom_site_aniso_U_23
_atom_site_aniso_U_13
_atom_site_aniso_U_12
Cl1 0.0336(7) 0.0314(7) 0.0384(7) -0.0049(6) -0.0077(6) -0.0090(6)
S1 0.0216(6) 0.0242(6) 0.0189(5) 0.0028(5) -0.0056(5) -0.0046(5)
O1 0.040(2) 0.037(2) 0.0317(18) 0.0121(16) -0.0138(18) -0.0166(19)
O2 0.036(2) 0.0290(19) 0.0292(18) -0.0015(15) -0.0071(16) 0.0099(17)
O3 0.0116(15) 0.037(2) 0.0249(16) 0.0059(15) -0.0033(13) -0.0079(14)
N1 0.0091(17) 0.0183(18) 0.0205(18) 0.0011(15) 0.0008(14) -0.0017(14)
C1 0.014(2) 0.023(2) 0.020(2) -0.0022(17) 0.0006(18) -0.0032(19)
C2 0.019(2) 0.042(3) 0.028(2) 0.002(2) 0.001(2) -0.004(2)
C3 0.012(2) 0.040(3) 0.040(3) -0.008(2) -0.001(2) 0.004(2)
C4 0.024(3) 0.019(2) 0.039(3) -0.004(2) -0.016(2) 0.000(2)
C5 0.025(2) 0.024(2) 0.028(2) 0.006(2) -0.003(2) 0.001(2)
C6 0.018(2) 0.019(2) 0.025(2) -0.0015(19) 0.0005(19) 0.0001(19)
C7 0.016(2) 0.028(2) 0.022(2) -0.002(2) -0.0031(19) -0.005(2)
C8 0.013(2) 0.026(2) 0.021(2) 0.002(2) 0.0017(17) 0.001(2)
C9 0.013(2) 0.025(2) 0.019(2) 0.0032(19) -0.0022(17) 0.003(2)
C10 0.013(2) 0.029(2) 0.020(2) 0.0032(19) -0.0040(19) 0.001(2)
C11 0.017(2) 0.018(2) 0.019(2) 0.0037(17) -0.0033(19) 0.0009(18)
C12 0.010(2) 0.016(2) 0.025(2) 0.0023(18) -0.0018(17) -0.0026(16)
C13 0.0073(19) 0.023(2) 0.021(2) -0.0018(19) 0.0002(17) -0.0006(18)
C14 0.011(2) 0.029(2) 0.027(2) 0.004(2) 0.0027(19) -0.0011(19)
C15 0.015(2) 0.019(2) 0.028(2) 0.0056(19) -0.0024(19) 0.0010(19)
C16 0.022(2) 0.028(2) 0.027(2) 0.007(2) 0.001(2) 0.002(2)
C17 0.032(3) 0.026(2) 0.025(2) 0.003(2) 0.003(2) -0.002(2)
C18 0.028(3) 0.015(2) 0.028(2) 0.0022(18) -0.008(2) -0.0037(19)
C19 0.022(2) 0.023(2) 0.035(3) 0.004(2) 0.007(2) -0.002(2)
C20 0.028(3) 0.024(3) 0.028(3) -0.003(2) 0.006(2) 0.002(2)
C21 0.013(2) 0.0142(19) 0.0159(19) -0.0015(17) -0.0001(17) -0.0012(16)
C22 0.012(2) 0.023(2) 0.023(2) -0.0004(18) -0.0035(18) 0.0001(19)
C23 0.024(2) 0.025(2) 0.031(3) 0.002(2) -0.010(2) 0.000(2)
C24 0.029(3) 0.022(2) 0.022(2) 0.0042(18) -0.002(2) -0.001(2)
C25 0.019(2) 0.026(2) 0.024(2) 0.002(2) 0.005(2) -0.0026(19)
C26 0.014(2) 0.025(2) 0.020(2) -0.0015(19) -0.0022(18) 0.0026(18)

loop_
_atom_type_symbol
_atom_type_description
_atom_type_scat_dispersion_real
_atom_type_scat_dispersion_imag
_atom_type_scat_source
C C 0.0033 0.0016 'International Tables Vol C Tables 4.2.6.8 and 6.1.1.4'
H H 0.0000 0.0000 'International Tables Vol C Tables 4.2.6.8 and 6.1.1.4'
Cl Cl 0.1484 0.1585 'International Tables Vol C Tables 4.2.6.8 and 6.1.1.4'
N N 0.0061 0.0033 'International Tables Vol C Tables 4.2.6.8 and 6.1.1.4'
O O 0.0106 0.0060 'International Tables Vol C Tables 4.2.6.8 and 6.1.1.4'
S S 0.1246 0.1234 'International Tables Vol C Tables 4.2.6.8 and 6.1.1.4'

loop_
_geom_angle_atom_site_label_1
_geom_angle_atom_site_label_2
_geom_angle_atom_site_label_3
_geom_angle
_geom_angle_site_symmetry_1
_geom_angle_site_symmetry_3
_geom_angle_publ_flag
O1 S1 O2 118.6(2) . . ?
O1 S1 C1 108.6(2) . . ?
O2 S1 C1 108.6(2) . . ?
O1 S1 C7 108.8(2) . . ?
O2 S1 C7 106.6(2) . . ?
C1 S1 C7 104.7(2) . . ?
C13 N1 C21 126.5(4) . . ?
C13 N1 C12 111.5(3) . . ?
C21 N1 C12 121.5(3) . . ?
C6 C1 C2 121.1(4) . . ?
C6 C1 S1 119.0(4) . . ?
C2 C1 S1 119.8(4) . . ?
C3 C2 C1 118.8(5) . . ?
C2 C3 C4 120.9(5) . . ?
C3 C4 C5 120.0(5) . . ?
C4 C5 C6 120.1(5) . . ?
C5 C6 C1 119.0(5) . . ?
C10 C7 C8 88.8(3) . . ?
C10 C7 S1 118.9(3) . . ?
C8 C7 S1 113.6(3) . . ?
C7 C8 C9 87.8(3) . . ?
C13 C9 C11 103.9(3) . . ?
C13 C9 C10 118.1(4) . . ?
C11 C9 C10 119.9(4) . . ?
C13 C9 C8 113.2(4) . . ?
C11 C9 C8 113.5(4) . . ?
C10 C9 C8 88.2(3) . . ?
C7 C10 C9 88.1(3) . . ?
C14 C11 C9 112.5(4) . . ?
C14 C11 C12 111.9(4) . . ?
C9 C11 C12 101.1(3) . . ?
N1 C12 C11 103.6(3) . . ?
O3 C13 N1 127.2(4) . . ?
O3 C13 C9 125.2(4) . . ?
N1 C13 C9 107.6(3) . . ?
C11 C14 C15 114.3(4) . . ?
C16 C15 C20 118.3(4) . . ?
C16 C15 C14 120.8(4) . . ?
C20 C15 C14 120.9(4) . . ?
C17 C16 C15 121.6(5) . . ?
C18 C17 C16 118.5(4) . . ?
C17 C18 C19 122.2(4) . . ?
C17 C18 Cl1 120.1(4) . . ?
C19 C18 Cl1 117.7(4) . . ?
C18 C19 C20 118.2(5) . . ?
C19 C20 C15 121.1(5) . . ?
C26 C21 C22 119.7(4) . . ?
C26 C21 N1 121.4(4) . . ?
C22 C21 N1 119.0(4) . . ?
C23 C22 C21 119.6(4) . . ?
C24 C23 C22 120.8(5) . . ?
C23 C24 C25 119.2(4) . . ?
C24 C25 C26 120.9(4) . . ?
C21 C26 C25 119.8(4) . . ?

loop_
_geom_bond_atom_site_label_1
_geom_bond_atom_site_label_2
_geom_bond_distance
_geom_bond_site_symmetry_2
_geom_bond_publ_flag
Cl1 C18 1.761(5) . ?
S1 O1 1.441(4) . ?
S1 O2 1.443(4) . ?
S1 C1 1.768(5) . ?
S1 C7 1.778(5) . ?
O3 C13 1.222(5) . ?
N1 C13 1.368(5) . ?
N1 C21 1.424(5) . ?
N1 C12 1.475(5) . ?
C1 C6 1.385(6) . ?
C1 C2 1.389(7) . ?
C2 C3 1.375(7) . ?
C3 C4 1.378(8) . ?
C4 C5 1.384(7) . ?
C5 C6 1.385(7) . ?
C7 C10 1.548(6) . ?
C7 C8 1.551(6) . ?
C8 C9 1.560(6) . ?
C9 C13 1.510(6) . ?
C9 C11 1.532(6) . ?
C9 C10 1.555(6) . ?
C11 C14 1.524(6) . ?
C11 C12 1.534(6) . ?
C14 C15 1.526(6) . ?
C15 C16 1.380(7) . ?
C15 C20 1.394(7) . ?
C16 C17 1.380(7) . ?
C17 C18 1.370(7) . ?
C18 C19 1.378(7) . ?
C19 C20 1.387(7) . ?
C21 C26 1.384(6) . ?
C21 C22 1.395(6) . ?
C22 C23 1.393(6) . ?
C23 C24 1.379(7) . ?
C24 C25 1.383(7) . ?
C25 C26 1.390(6) . ?
